data_4073929
loop_
_publ_author_name
'S\'anchez-Barba, Luis F.'
'Garc\'es, Andr\'es'
'Fajardo, Mariano'
'Alonso-Moreno, Carlos'
'Fern\'andez-Baeza, Juan'
'Otero, Antonio'
'Anti\~nolo, Antonio'
'Tejeda, Juan'
'Lara-S\'anchez, Agust\'in'
'L\'opez-Solera, Mar\'ia I.'

_publ_section_title
;
 Well-Defined Alkyl Heteroscorpionate Magnesium Complexes as Excellent
 Initiators for the ROP of Cyclic Esters
;
_journal_issue 25
_journal_name_full Organometallics
_journal_page_first 6403
_journal_paper_doi 10.1021/om7007327
_journal_volume 26
_journal_year 2007
_chemical_formula_sum 'C40 H60 Cl14 D4 Mg N12'
_chemical_formula_weight 1237.64
_chemical_name_systematic
; 
 ? 
;
_space_group_IT_number 14
_symmetry_cell_setting monoclinic
_symmetry_space_group_name_Hall '-P 2ybc'
_symmetry_space_group_name_H-M 'P 1 21/c 1'
_atom_sites_solution_hydrogens geom
_atom_sites_solution_primary direct
_atom_sites_solution_secondary difmap
_audit_creation_method SHELXL-97
_cell_angle_alpha 90.00
_cell_angle_beta 95.953(4)
_cell_angle_gamma 90.00
_cell_formula_units_Z 2
_cell_length_a 11.453(3)
_cell_length_b 14.319(3)
_cell_length_c 17.840(4)
_cell_measurement_temperature 180(2)
_cell_volume 2909.9(12)
_computing_cell_refinement 'Bruker SAINT'
_computing_data_collection 'Bruker APEX'
_computing_data_reduction 'Bruker SHELXTL'
_computing_molecular_graphics 'Bruker SHELXTL'
_computing_publication_material 'Bruker SHELXTL'
_computing_structure_refinement 'SHELXL-97 (Sheldrick, 1997)'
_computing_structure_solution 'SHELXS-97 (Sheldrick, 1990)'
_diffrn_ambient_temperature 180(2)
_diffrn_measured_fraction_theta_full 0.993
_diffrn_measured_fraction_theta_max 0.993
_diffrn_measurement_device_type 'CCD area detector'
_diffrn_measurement_method 'omega scan'
_diffrn_radiation_monochromator graphite
_diffrn_radiation_source 'fine-focus sealed tube'
_diffrn_radiation_type MoK\a
_diffrn_radiation_wavelength 0.71073
_diffrn_reflns_av_R_equivalents 0.0591
_diffrn_reflns_av_sigmaI/netI 0.0492
_diffrn_reflns_limit_h_max 9
_diffrn_reflns_limit_h_min -9
_diffrn_reflns_limit_k_max 11
_diffrn_reflns_limit_k_min -11
_diffrn_reflns_limit_l_max 14
_diffrn_reflns_limit_l_min -14
_diffrn_reflns_number 6084
_diffrn_reflns_theta_full 16.52
_diffrn_reflns_theta_max 16.52
_diffrn_reflns_theta_min 1.79
_exptl_absorpt_coefficient_mu 0.714
_exptl_absorpt_correction_T_max 1
_exptl_absorpt_correction_T_min 0.6343
_exptl_absorpt_correction_type Semi-empirical
_exptl_absorpt_process_details SADABS
_exptl_crystal_density_diffrn 1.408
_exptl_crystal_density_method 'not measured'
_exptl_crystal_F_000 1276
_exptl_crystal_size_max 0.31
_exptl_crystal_size_mid 0.22
_exptl_crystal_size_min 0.15
_refine_diff_density_max 0.541
_refine_diff_density_min -0.206
_refine_diff_density_rms 0.051
_refine_ls_extinction_coef 0.0002(15)
_refine_ls_extinction_expression Fc^*^=kFc[1+0.001xFc^2^\l^3^/sin(2\q)]^-1/4^
_refine_ls_extinction_method SHELXL
_refine_ls_goodness_of_fit_ref 0.741
_refine_ls_hydrogen_treatment mixed
_refine_ls_matrix_type full
_refine_ls_number_parameters 374
_refine_ls_number_reflns 1549
_refine_ls_number_restraints 0
_refine_ls_restrained_S_all 0.741
_refine_ls_R_factor_all 0.0676
_refine_ls_R_factor_gt 0.0506
_refine_ls_shift/su_max 3.563
_refine_ls_shift/su_mean 0.673
_refine_ls_structure_factor_coef Fsqd
_refine_ls_weighting_details 'calc w=1/[\s^2^(Fo^2^)+(0.1723P)^2^+15.5392P] where P=(Fo^2^+2Fc^2^)/3'
_refine_ls_weighting_scheme calc
_refine_ls_wR_factor_gt 0.1533
_refine_ls_wR_factor_ref 0.1795
_reflns_number_gt 1168
_reflns_number_total 1549
_reflns_threshold_expression >2sigma(I)
_cod_data_source_file om7007327-file001.cif
_cod_data_source_block compound_9
_cod_depositor_comments
;
The following automatic conversions were performed:

'_symmetry_cell_setting' value 'Monoclinic' changed to 'monoclinic'
according to /home/saulius/struct/CIF-dictionaries/cif_core.dic
dictionary named 'cif_core.dic' version 2.4.1 from 2010-06-29.

Automatic conversion script
Id: cif_fix_values 1715 2011-07-08 13:25:40Z adriana 
;
_cod_original_cell_volume 2910.0(11)
_cod_original_sg_symbol_H-M P2(1)/c
_cod_original_formula_sum 'C40 D4 H60 Cl14 Mg N12'
_cod_database_code 4073929

loop_
_symmetry_equiv_pos_as_xyz
'x, y, z'
'-x, y+1/2, -z+1/2'
'-x, -y, -z'
'x, -y-1/2, z-1/2'

loop_
_atom_site_label
_atom_site_type_symbol
_atom_site_fract_x
_atom_site_fract_y
_atom_site_fract_z
_atom_site_U_iso_or_equiv
_atom_site_adp_type
_atom_site_occupancy
_atom_site_symmetry_multiplicity
_atom_site_calc_flag
_atom_site_refinement_flags
_atom_site_disorder_assembly
_atom_site_disorder_group
Mg1 Mg 0.5000 0.0000 0.0000 0.038(2) Uani 1 2 d S . .
C5 C 0.7972(17) 0.1795(10) -0.0284(7) 0.039(4) Uani 1 1 d . . .
C7 C 0.8336(11) 0.2792(9) -0.0307(8) 0.055(5) Uani 1 1 d . . .
H7A H 0.7765 0.3136 -0.0628 0.066 Uiso 1 1 calc R . .
H7B H 0.9086 0.2834 -0.0500 0.066 Uiso 1 1 calc R . .
H7C H 0.8393 0.3048 0.0193 0.066 Uiso 1 1 calc R . .
C4 C 0.8518(14) 0.0970(16) -0.0480(8) 0.051(4) Uani 1 1 d . . .
H4 H 0.9253 0.0919 -0.0654 0.061 Uiso 1 1 calc R . .
C6 C 0.7985(12) -0.0792(10) -0.0450(7) 0.055(4) Uani 1 1 d . . .
H6A H 0.8494 -0.1007 -0.0023 0.066 Uiso 1 1 calc R . .
H6B H 0.8354 -0.0894 -0.0902 0.066 Uiso 1 1 calc R . .
H6C H 0.7258 -0.1130 -0.0478 0.066 Uiso 1 1 calc R . .
C3 C 0.775(2) 0.0233(14) -0.0364(8) 0.045(5) Uani 1 1 d . . .
N4 N 0.4956(12) 0.2090(12) -0.0331(7) 0.036(3) Uani 1 1 d . . .
C2 C 0.5990(16) 0.2032(10) 0.0221(8) 0.033(4) Uani 1 1 d . . .
H2 H 0.6281 0.2671 0.0307 0.040 Uiso 1 1 calc R . .
N3 N 0.4380(14) 0.1281(9) -0.0576(8) 0.036(3) Uani 1 1 d . . .
N6 N 0.5130(10) 0.0884(10) 0.0977(6) 0.034(3) Uani 1 1 d . . .
N1 N 0.6774(12) 0.0544(12) -0.0108(6) 0.039(3) Uani 1 1 d . . .
N2 N 0.6925(14) 0.1504(12) -0.0060(6) 0.036(3) Uani 1 1 d . . .
C11 C 0.2673(12) 0.0873(9) -0.1502(8) 0.052(4) Uani 1 1 d . . .
H11A H 0.2805 0.0260 -0.1292 0.063 Uiso 1 1 calc R . .
H11B H 0.2780 0.0859 -0.2029 0.063 Uiso 1 1 calc R . .
H11C H 0.1886 0.1067 -0.1441 0.063 Uiso 1 1 calc R . .
C8 C 0.3523(16) 0.1543(15) -0.1105(10) 0.037(4) Uani 1 1 d . . .
C9 C 0.3565(15) 0.2513(16) -0.1198(9) 0.039(4) Uani 1 1 d . . .
H9 H 0.3067 0.2868 -0.1529 0.047 Uiso 1 1 calc R . .
N5 N 0.6213(10) 0.2089(8) 0.1616(9) 0.037(3) Uani 1 1 d . . .
H5 H 0.635(10) 0.171(8) 0.207(7) 0.050 Uiso 1 1 d . . .
C1 C 0.5701(15) 0.1654(15) 0.0983(10) 0.033(4) Uani 1 1 d . . .
C15 C 0.6623(13) 0.3156(9) 0.2666(7) 0.063(5) Uani 1 1 d . . .
H15A H 0.7389 0.2889 0.2781 0.075 Uiso 1 1 calc R . .
H15B H 0.6066 0.2816 0.2927 0.075 Uiso 1 1 calc R . .
H15C H 0.6635 0.3797 0.2824 0.075 Uiso 1 1 calc R . .
C14 C 0.7139(14) 0.3665(9) 0.1422(8) 0.067(5) Uani 1 1 d . . .
H14A H 0.7877 0.3341 0.1455 0.080 Uiso 1 1 calc R . .
H14B H 0.7246 0.4265 0.1658 0.080 Uiso 1 1 calc R . .
H14C H 0.6847 0.3745 0.0902 0.080 Uiso 1 1 calc R . .
C16 C 0.5025(13) 0.3547(10) 0.1623(9) 0.068(5) Uani 1 1 d . . .
H16A H 0.5067 0.4206 0.1720 0.082 Uiso 1 1 calc R . .
H16B H 0.4481 0.3265 0.1929 0.082 Uiso 1 1 calc R . .
H16C H 0.4766 0.3442 0.1100 0.082 Uiso 1 1 calc R . .
C13 C 0.6270(13) 0.3102(11) 0.1816(8) 0.044(4) Uani 1 1 d . . .
C17 C 0.4804(11) 0.0467(9) 0.1693(8) 0.044(4) Uani 1 1 d . . .
H17A H 0.5520 0.0331 0.2014 0.053 Uiso 1 1 calc R . .
H17B H 0.4409 -0.0122 0.1575 0.053 Uiso 1 1 calc R . .
C18 C 0.4010(12) 0.1072(9) 0.2143(7) 0.050(4) Uani 1 1 d . . .
H18A H 0.4467 0.1564 0.2394 0.060 Uiso 1 1 calc R . .
H18B H 0.3677 0.0692 0.2509 0.060 Uiso 1 1 calc R . .
H18C H 0.3392 0.1339 0.1805 0.060 Uiso 1 1 calc R . .
C10 C 0.4470(17) 0.2841(13) -0.0714(11) 0.038(4) Uani 1 1 d . . .
C12 C 0.4916(11) 0.3824(10) -0.0580(7) 0.047(4) Uani 1 1 d . . .
H12A H 0.4408 0.4252 -0.0872 0.056 Uiso 1 1 calc R . .
H12B H 0.5696 0.3873 -0.0728 0.056 Uiso 1 1 calc R . .
H12C H 0.4927 0.3974 -0.0055 0.056 Uiso 1 1 calc R . .
C20 C 0.8306(17) 0.9006(13) 0.4064(11) 0.089(6) Uani 1 1 d . . .
D20 D 0.803(10) 0.961(9) 0.381(6) 0.12(4) Uiso 1 1 d . A 1
Cl1 Cl 0.827(6) 0.801(3) 0.381(11) 0.32(4) Uani 0.56(13) 1 d P B 1
Cl2 Cl 0.972(6) 0.930(6) 0.395(4) 0.39(9) Uani 0.17(9) 1 d P B 1
Cl3 Cl 0.801(2) 0.935(4) 0.5121(13) 0.125(14) Uani 0.32(4) 1 d P B 1
Cl1A Cl 0.833(2) 0.7975(18) 0.3381(17) 0.104(17) Uani 0.44(13) 1 d P B 2
Cl2A Cl 0.9718(12) 0.9463(8) 0.4129(13) 0.143(9) Uani 0.83(9) 1 d P B 2
Cl3A Cl 0.7969(9) 0.8576(19) 0.4893(8) 0.111(11) Uani 0.68(4) 1 d P B 2
C21 C -0.0312(18) 0.0977(17) 0.2406(10) 0.108(8) Uani 1 1 d . . .
Cl4 Cl -0.0791(4) 0.1298(3) 0.1502(2) 0.0897(19) Uani 1 1 d . D .
D21 D -0.076(18) 0.082(13) 0.264(12) 0.07(9) Uiso 1 1 d . C 1
Cl5 Cl 0.1025(19) 0.069(3) 0.2666(15) 0.093(14) Uani 0.29(3) 1 d P D 1
Cl6 Cl -0.015(4) 0.249(4) 0.283(2) 0.08(2) Uani 0.20(6) 1 d P E 1
Cl5A Cl 0.0573(12) -0.0075(16) 0.2305(8) 0.132(10) Uani 0.71(3) 1 d P D 2
Cl6A Cl 0.038(2) 0.177(3) 0.2944(6) 0.177(19) Uani 0.80(6) 1 d P D 2
Cl7 Cl 0.7069(3) 0.0764(2) 0.31285(18) 0.0519(15) Uani 1 1 d . . .

loop_
_atom_site_aniso_label
_atom_site_aniso_U_11
_atom_site_aniso_U_22
_atom_site_aniso_U_33
_atom_site_aniso_U_23
_atom_site_aniso_U_13
_atom_site_aniso_U_12
Mg1 0.038(5) 0.038(4) 0.039(4) -0.006(3) 0.004(3) 0.000(3)
C5 0.022(12) 0.069(15) 0.026(9) 0.006(8) 0.007(8) -0.010(12)
C7 0.056(11) 0.046(11) 0.066(12) 0.008(8) 0.015(9) -0.029(8)
C4 0.028(12) 0.065(13) 0.060(11) -0.001(10) 0.001(9) 0.003(15)
C6 0.042(11) 0.068(13) 0.056(11) -0.016(9) 0.011(8) 0.009(9)
C3 0.036(14) 0.063(19) 0.035(10) -0.006(10) 0.003(9) 0.002(16)
N4 0.044(11) 0.026(11) 0.037(10) -0.004(10) 0.007(10) -0.004(11)
C2 0.042(12) 0.030(12) 0.024(10) 0.003(9) -0.012(10) -0.014(10)
N3 0.040(10) 0.034(11) 0.035(9) -0.006(8) -0.002(8) 0.000(9)
N6 0.039(8) 0.031(8) 0.030(10) 0.000(7) 0.003(7) -0.002(7)
N1 0.039(10) 0.036(13) 0.043(8) -0.006(7) 0.006(7) 0.004(9)
N2 0.037(12) 0.032(12) 0.040(8) -0.008(7) 0.013(8) 0.015(10)
C11 0.052(10) 0.056(10) 0.046(10) -0.005(9) -0.007(9) -0.002(9)
C8 0.043(14) 0.035(17) 0.032(12) 0.002(11) 0.005(11) 0.007(12)
C9 0.032(13) 0.060(18) 0.025(10) 0.005(10) -0.005(10) 0.004(10)
N5 0.046(8) 0.031(11) 0.034(11) 0.001(8) 0.005(8) -0.003(6)
C1 0.032(11) 0.035(14) 0.033(16) 0.002(14) 0.005(10) 0.001(10)
C15 0.096(14) 0.046(10) 0.043(11) -0.015(8) -0.010(9) -0.004(9)
C14 0.099(13) 0.038(10) 0.062(11) -0.006(9) 0.005(11) -0.026(10)
C16 0.084(14) 0.052(11) 0.072(12) 0.002(9) 0.021(10) 0.005(10)
C13 0.058(12) 0.029(13) 0.044(12) -0.010(9) -0.003(9) -0.007(9)
C17 0.052(10) 0.045(10) 0.035(12) 0.006(10) 0.005(9) -0.007(8)
C18 0.057(10) 0.051(9) 0.043(10) -0.006(8) 0.015(9) 0.008(8)
C10 0.047(13) 0.028(16) 0.040(11) 0.012(13) 0.008(10) 0.004(13)
C12 0.048(10) 0.040(12) 0.053(10) 0.004(8) 0.010(8) 0.002(9)
C20 0.112(19) 0.041(13) 0.118(17) 0.038(14) 0.027(14) -0.022(12)
Cl1 0.36(4) 0.10(3) 0.47(13) -0.05(3) -0.14(5) 0.05(2)
Cl2 0.19(6) 0.8(2) 0.18(4) 0.24(7) 0.17(5) 0.31(11)
Cl3 0.128(18) 0.14(4) 0.114(18) -0.005(18) 0.047(14) -0.032(16)
Cl1A 0.18(2) 0.068(15) 0.06(2) 0.004(9) 0.027(10) 0.044(8)
Cl2A 0.079(10) 0.137(14) 0.210(14) 0.094(8) -0.007(9) -0.010(10)
Cl3A 0.108(7) 0.14(2) 0.094(10) 0.040(12) 0.040(6) 0.029(8)
C21 0.052(15) 0.22(3) 0.053(13) 0.037(15) 0.002(12) -0.003(15)
Cl4 0.064(3) 0.129(4) 0.075(4) 0.020(3) 0.002(3) -0.005(3)
Cl5 0.069(17) 0.15(3) 0.053(17) -0.003(19) -0.012(12) 0.013(16)
Cl6 0.09(3) 0.07(4) 0.08(2) -0.020(17) 0.002(17) 0.00(2)
Cl5A 0.094(9) 0.212(19) 0.090(9) 0.030(10) 0.015(7) 0.077(10)
Cl6A 0.152(18) 0.28(5) 0.097(7) -0.043(12) 0.017(8) -0.11(3)
Cl7 0.057(3) 0.056(3) 0.043(3) -0.0012(19) 0.005(2) 0.0080(19)

loop_
_atom_type_symbol
_atom_type_description
_atom_type_scat_dispersion_real
_atom_type_scat_dispersion_imag
_atom_type_scat_source
C C 0.0033 0.0016 'International Tables Vol C Tables 4.2.6.8 and 6.1.1.4'
H H 0.0000 0.0000 'International Tables Vol C Tables 4.2.6.8 and 6.1.1.4'
N N 0.0061 0.0033 'International Tables Vol C Tables 4.2.6.8 and 6.1.1.4'
Mg Mg 0.0486 0.0363 'International Tables Vol C Tables 4.2.6.8 and 6.1.1.4'
Cl Cl 0.1484 0.1585 'International Tables Vol C Tables 4.2.6.8 and 6.1.1.4'

loop_
_geom_angle_atom_site_label_1
_geom_angle_atom_site_label_2
_geom_angle_atom_site_label_3
_geom_angle
_geom_angle_site_symmetry_1
_geom_angle_site_symmetry_3
N6 Mg1 N6 179.998(1) . 3_655
N6 Mg1 N3 97.0(5) . 3_655
N6 Mg1 N3 83.0(5) 3_655 3_655
N6 Mg1 N3 83.0(5) . .
N6 Mg1 N3 97.0(5) 3_655 .
N3 Mg1 N3 179.998(1) 3_655 .
N6 Mg1 N1 97.1(6) . 3_655
N6 Mg1 N1 82.9(6) 3_655 3_655
N3 Mg1 N1 85.4(6) 3_655 3_655
N3 Mg1 N1 94.6(6) . 3_655
N6 Mg1 N1 82.9(6) . .
N6 Mg1 N1 97.1(6) 3_655 .
N3 Mg1 N1 94.6(6) 3_655 .
N3 Mg1 N1 85.4(6) . .
N1 Mg1 N1 179.999(1) 3_655 .
N2 C5 C4 104.1(12) . .
N2 C5 C7 123.9(17) . .
C4 C5 C7 132(2) . .
C3 C4 C5 107.1(14) . .
N1 C3 C4 111.2(15) . .
N1 C3 C6 122.0(19) . .
C4 C3 C6 127(2) . .
C10 N4 N3 110.2(12) . .
C10 N4 C2 130.1(17) . .
N3 N4 C2 119.5(16) . .
N2 C2 N4 112.0(11) . .
N2 C2 C1 111.1(12) . .
N4 C2 C1 112.5(13) . .
C8 N3 N4 106.2(12) . .
C8 N3 Mg1 138.0(15) . .
N4 N3 Mg1 115.7(14) . .
C1 N6 C17 120.6(12) . .
C1 N6 Mg1 120.5(12) . .
C17 N6 Mg1 117.2(10) . .
C3 N1 N2 104.5(12) . .
C3 N1 Mg1 136.7(15) . .
N2 N1 Mg1 117.1(13) . .
C5 N2 N1 113.1(11) . .
C5 N2 C2 130.3(16) . .
N1 N2 C2 116.6(16) . .
N3 C8 C9 109.2(13) . .
N3 C8 C11 123.2(19) . .
C9 C8 C11 128(2) . .
C10 C9 C8 107.5(13) . .
C1 N5 C13 130.0(13) . .
N6 C1 N5 125.0(14) . .
N6 C1 C2 116.9(17) . .
N5 C1 C2 117.3(17) . .
C14 C13 N5 114.9(11) . .
C14 C13 C15 108.4(12) . .
N5 C13 C15 106.6(12) . .
C14 C13 C16 108.1(12) . .
N5 C13 C16 109.1(11) . .
C15 C13 C16 109.8(12) . .
N6 C17 C18 115.7(10) . .
C9 C10 N4 106.9(13) . .
C9 C10 C12 130(2) . .
N4 C10 C12 122.9(19) . .
Cl1 C20 Cl3A 85(8) . .
Cl1 C20 Cl2A 112(4) . .
Cl3A C20 Cl2A 112.1(14) . .
Cl1 C20 Cl2 101(5) . .
Cl3A C20 Cl2 120(3) . .
Cl2A C20 Cl2 13(3) . .
Cl1 C20 Cl1A 22(7) . .
Cl3A C20 Cl1A 107.3(15) . .
Cl2A C20 Cl1A 104.8(14) . .
Cl2 C20 Cl1A 92(3) . .
Cl1 C20 Cl3 121(8) . .
Cl3A C20 Cl3 36.1(9) . .
Cl2A C20 Cl3 95.1(13) . .
Cl2 C20 Cl3 108(3) . .
Cl1A C20 Cl3 143.4(18) . .
Cl5 C21 Cl6A 68(3) . .
Cl5 C21 Cl4 122.9(15) . .
Cl6A C21 Cl4 117.0(19) . .
Cl5 C21 Cl5A 45.5(13) . .
Cl6A C21 Cl5A 113(2) . .
Cl4 C21 Cl5A 104.8(12) . .

loop_
_geom_bond_atom_site_label_1
_geom_bond_atom_site_label_2
_geom_bond_distance
_geom_bond_site_symmetry_2
Mg1 N6 2.147(11) .
Mg1 N6 2.147(11) 3_655
Mg1 N3 2.185(13) 3_655
Mg1 N3 2.185(13) .
Mg1 N1 2.204(13) 3_655
Mg1 N1 2.204(13) .
C5 N2 1.367(16) .
C5 C4 1.397(17) .
C5 C7 1.489(17) .
C4 C3 1.404(18) .
C6 C3 1.504(19) .
C3 N1 1.326(17) .
N4 C10 1.361(17) .
N4 N3 1.382(13) .
N4 C2 1.461(16) .
C2 N2 1.443(16) .
C2 C1 1.532(19) .
N3 C8 1.343(15) .
N6 C1 1.282(17) .
N6 C17 1.492(16) .
N1 N2 1.386(13) .
C11 C8 1.493(18) .
C8 C9 1.400(18) .
C9 C10 1.361(16) .
N5 C1 1.367(18) .
N5 C13 1.494(17) .
C15 C13 1.531(17) .
C14 C13 1.509(18) .
C16 C13 1.566(18) .
C17 C18 1.540(16) .
C10 C12 1.509(19) .
C20 Cl1 1.50(6) .
C20 Cl3A 1.68(2) .
C20 Cl2A 1.74(2) .
C20 Cl2 1.71(7) .
C20 Cl1A 1.92(4) .
C20 Cl3 2.01(4) .
C21 Cl5 1.61(2) .
C21 Cl6A 1.64(3) .
C21 Cl4 1.711(18) .
C21 Cl5A 1.84(3) .
